data_4307802
loop_
_publ_author_name
'Torben G\"adt'
'Falko M. Schappacher'
'Rainer P\"ottgen'
'Lars Wesemann'

_publ_section_title
;
Iodination of Stanna-closo-dodecaborate
;
_journal_name_full 'Inorganic Chemistry'
_journal_page_first 2864
_journal_page_last 2869
_journal_paper_doi 10.1021/ic0622858
_journal_volume 46
_journal_year 2007
_chemical_formula_moiety 'C41 H50 B11 Fe I2 P3 Sn, 2(C2 H3 N)'
_chemical_formula_sum 'C45 H56 B11 Fe I2 N2 P3 Sn'
_chemical_formula_weight 1265.08
_chemical_name_systematic
;
 ?
;
_space_group_IT_number 2
_symmetry_cell_setting triclinic
_symmetry_space_group_name_Hall '-P 1'
_symmetry_space_group_name_H-M 'P -1'
_atom_sites_solution_hydrogens geom
_atom_sites_solution_primary direct
_atom_sites_solution_secondary difmap
_audit_creation_method SHELXL-97
_cell_angle_alpha 87.162(6)
_cell_angle_beta 86.792(6)
_cell_angle_gamma 81.350(6)
_cell_formula_units_Z 2
_cell_length_a 11.5022(9)
_cell_length_b 12.1020(9)
_cell_length_c 19.9242(14)
_cell_measurement_reflns_used 34063
_cell_measurement_temperature 173(2)
_cell_measurement_theta_max 54.19
_cell_measurement_theta_min 6.34
_cell_volume 2735.2(4)
_computing_cell_refinement 'X-AREA (Stoe & Cie, 2004)'
_computing_data_collection 'X-AREA (Stoe & Cie, 2004)'
_computing_data_reduction 'X-AREA (Stoe & Cie, 2004)'
_computing_molecular_graphics 'Ortep-3 for Windows (Farrugia, 1997)'
_computing_publication_material 'SHELXL97 and WinGX (Farrugia, 1999)'
_computing_structure_refinement 'SHELXL-97 (Sheldrick, 1997)'
_computing_structure_solution 'SHELXS-97 (Sheldrick, 1997)'
_diffrn_ambient_temperature 173(2)
_diffrn_measured_fraction_theta_full 0.988
_diffrn_measured_fraction_theta_max 0.988
_diffrn_measurement_device_type 'Stoe IPDS 2T'
_diffrn_measurement_method \w
_diffrn_radiation_monochromator graphite
_diffrn_radiation_source 'fine-focus sealed tube'
_diffrn_radiation_type MoK\a
_diffrn_radiation_wavelength 0.71073
_diffrn_reflns_av_R_equivalents 0.0738
_diffrn_reflns_av_sigmaI/netI 0.0507
_diffrn_reflns_limit_h_max 14
_diffrn_reflns_limit_h_min -14
_diffrn_reflns_limit_k_max 15
_diffrn_reflns_limit_k_min -15
_diffrn_reflns_limit_l_max 25
_diffrn_reflns_limit_l_min -25
_diffrn_reflns_number 40577
_diffrn_reflns_theta_full 26.85
_diffrn_reflns_theta_max 26.85
_diffrn_reflns_theta_min 3.17
_exptl_absorpt_coefficient_mu 1.971
_exptl_absorpt_correction_T_max 0.7989
_exptl_absorpt_correction_T_min 0.5261
_exptl_absorpt_correction_type numerical
_exptl_absorpt_process_details
;
The absorption correction (X-RED; Stoe & Cie, 2004) 
was performed after optimizing the crystal shape 
using X-SHAPE (Stoe & Cie, 2004).
;
_exptl_crystal_colour violet
_exptl_crystal_density_diffrn 1.536
_exptl_crystal_density_method 'not measured'
_exptl_crystal_description block
_exptl_crystal_F_000 1244
_exptl_crystal_size_max 0.25
_exptl_crystal_size_mid 0.17
_exptl_crystal_size_min 0.14
_refine_diff_density_max 2.107
_refine_diff_density_min -1.973
_refine_diff_density_rms 0.106
_refine_ls_extinction_method none
_refine_ls_goodness_of_fit_ref 1.105
_refine_ls_hydrogen_treatment mixed
_refine_ls_matrix_type full
_refine_ls_number_parameters 632
_refine_ls_number_reflns 11626
_refine_ls_number_restraints 0
_refine_ls_restrained_S_all 1.105
_refine_ls_R_factor_all 0.0515
_refine_ls_R_factor_gt 0.0437
_refine_ls_shift/su_max 0.001
_refine_ls_shift/su_mean 0.000
_refine_ls_structure_factor_coef Fsqd
_refine_ls_weighting_details 'calc w=1/[\s^2^(Fo^2^)+(0.0310P)^2^+7.4886P] where P=(Fo^2^+2Fc^2^)/3'
_refine_ls_weighting_scheme calc
_refine_ls_wR_factor_gt 0.1036
_refine_ls_wR_factor_ref 0.1070
_reflns_number_gt 10298
_reflns_number_total 11626
_reflns_threshold_expression >2sigma(I)
_cod_data_source_file ic0622858si20061201_033816_2.cif
_cod_data_source_block tg89
_cod_depositor_comments
;
The following automatic conversions were performed:
'_symmetry_cell_setting' value 'Triclinic' changed to 'triclinic'
according to '/home/saulius/struct/CIF-dictionaries/cif_core.dic'
dictionary named 'cif_core.dic' version 2.4.1 from 2010-06-29.

Automatic conversion script
Id: cif_fix_enum 1527 2010-12-29 10:47:43Z saulius 
;
_cod_database_code 4307802

loop_
_symmetry_equiv_pos_as_xyz
'x, y, z'
'-x, -y, -z'

loop_
_atom_site_label
_atom_site_type_symbol
_atom_site_fract_x
_atom_site_fract_y
_atom_site_fract_z
_atom_site_U_iso_or_equiv
_atom_site_adp_type
_atom_site_occupancy
_atom_site_symmetry_multiplicity
_atom_site_calc_flag
_atom_site_refinement_flags
_atom_site_disorder_assembly
_atom_site_disorder_group
C1 C 0.1590(3) 0.9177(3) 0.6708(2) 0.0254(8) Uani 1 1 d . . .
H1A H 0.1388 0.9981 0.6641 0.030 Uiso 1 1 calc R . .
H1B H 0.1467 0.8847 0.6288 0.030 Uiso 1 1 calc R . .
C2 C 0.0910(3) 0.9208(3) 0.79404(19) 0.0245(8) Uani 1 1 d . . .
H2A H 0.0216 0.9139 0.8230 0.029 Uiso 1 1 calc R . .
H2B H 0.0971 0.9998 0.7885 0.029 Uiso 1 1 calc R . .
C3 C 0.0779(3) 0.7491(3) 0.7263(2) 0.0224(8) Uani 1 1 d . . .
H3A H 0.0461 0.7297 0.6851 0.027 Uiso 1 1 calc R . .
H3B H 0.0264 0.7277 0.7633 0.027 Uiso 1 1 calc R . .
C4 C 0.0718(3) 0.8779(3) 0.7250(2) 0.0234(8) Uani 1 1 d . . .
C5 C -0.0542(4) 0.9285(4) 0.7059(3) 0.0358(10) Uani 1 1 d . . .
H5A H -0.0693 0.9032 0.6628 0.054 Uiso 1 1 calc R . .
H5B H -0.0614 1.0086 0.7040 0.054 Uiso 1 1 calc R . .
H5C H -0.1101 0.9050 0.7392 0.054 Uiso 1 1 calc R . .
C6 C 0.3838(4) 0.8653(3) 0.60144(19) 0.0251(8) Uani 1 1 d . . .
C7 C 0.4868(4) 0.7934(4) 0.5886(2) 0.0369(11) Uani 1 1 d . . .
H7A H 0.5235 0.7516 0.6240 0.044 Uiso 1 1 calc R . .
C8 C 0.5364(5) 0.7825(5) 0.5238(2) 0.0466(13) Uani 1 1 d . . .
H8A H 0.6056 0.7333 0.5161 0.056 Uiso 1 1 calc R . .
C9 C 0.4838(6) 0.8438(5) 0.4709(2) 0.0510(14) Uani 1 1 d . . .
H9A H 0.5168 0.8359 0.4274 0.061 Uiso 1 1 calc R . .
C10 C 0.3827(6) 0.9163(6) 0.4827(3) 0.0578(16) Uani 1 1 d . . .
H10A H 0.3470 0.9582 0.4471 0.069 Uiso 1 1 calc R . .
C11 C 0.3324(5) 0.9281(5) 0.5476(2) 0.0454(13) Uani 1 1 d . . .
H11A H 0.2640 0.9785 0.5551 0.054 Uiso 1 1 calc R . .
C12 C 0.3646(4) 1.0197(3) 0.7046(2) 0.0244(8) Uani 1 1 d . . .
C13 C 0.4858(4) 1.0208(3) 0.7028(2) 0.0279(9) Uani 1 1 d . . .
H13 H 0.5372 0.9569 0.6913 0.033 Uiso 1 1 calc R . .
C14 C 0.5302(4) 1.1160(4) 0.7181(2) 0.0348(10) Uani 1 1 d . . .
H14 H 0.6112 1.1158 0.7169 0.042 Uiso 1 1 calc R . .
C15 C 0.4545(5) 1.2117(4) 0.7352(3) 0.0427(12) Uani 1 1 d . . .
H15 H 0.4845 1.2755 0.7460 0.051 Uiso 1 1 calc R . .
C16 C 0.3356(5) 1.2120(4) 0.7360(3) 0.0462(13) Uani 1 1 d . . .
H16 H 0.2848 1.2767 0.7468 0.055 Uiso 1 1 calc R . .
C17 C 0.2896(4) 1.1165(4) 0.7208(3) 0.0359(10) Uani 1 1 d . . .
H17 H 0.2085 1.1176 0.7216 0.043 Uiso 1 1 calc R . .
C18 C 0.2537(4) 0.9613(3) 0.8899(2) 0.0253(8) Uani 1 1 d . . .
C19 C 0.3576(5) 1.0018(5) 0.8887(3) 0.0566(17) Uani 1 1 d . . .
H19 H 0.4180 0.9740 0.8583 0.068 Uiso 1 1 calc R . .
C20 C 0.3758(6) 1.0837(6) 0.9318(4) 0.069(2) Uani 1 1 d . . .
H20 H 0.4487 1.1085 0.9300 0.083 Uiso 1 1 calc R . .
C21 C 0.2919(5) 1.1276(4) 0.9755(3) 0.0475(13) Uani 1 1 d . . .
H21 H 0.3049 1.1825 1.0041 0.057 Uiso 1 1 calc R . .
C22 C 0.1864(7) 1.0893(7) 0.9769(4) 0.088(3) Uani 1 1 d . . .
H22 H 0.1265 1.1184 1.0072 0.106 Uiso 1 1 calc R . .
C23 C 0.1660(6) 1.0079(6) 0.9342(4) 0.083(3) Uani 1 1 d . . .
H23 H 0.0924 0.9847 0.9355 0.099 Uiso 1 1 calc R . .
C24 C 0.1649(3) 0.7579(3) 0.90282(18) 0.0193(7) Uani 1 1 d . . .
C25 C 0.2445(3) 0.7095(4) 0.95025(19) 0.0252(8) Uani 1 1 d . . .
H25 H 0.3209 0.7263 0.9474 0.030 Uiso 1 1 calc R . .
C26 C 0.2118(4) 0.6375(4) 1.0010(2) 0.0312(9) Uani 1 1 d . . .
H26 H 0.2663 0.6053 1.0317 0.037 Uiso 1 1 calc R . .
C27 C 0.0977(4) 0.6130(4) 1.0063(2) 0.0346(10) Uani 1 1 d . . .
H27 H 0.0751 0.5650 1.0409 0.042 Uiso 1 1 calc R . .
C28 C 0.0179(4) 0.6601(4) 0.9602(2) 0.0351(10) Uani 1 1 d . . .
H28 H -0.0587 0.6437 0.9639 0.042 Uiso 1 1 calc R . .
C29 C 0.0504(3) 0.7316(4) 0.9084(2) 0.0264(8) Uani 1 1 d . . .
H29 H -0.0041 0.7621 0.8773 0.032 Uiso 1 1 calc R . .
C30 C 0.1830(3) 0.5397(3) 0.78191(19) 0.0209(7) Uani 1 1 d . . .
C31 C 0.2366(4) 0.4923(4) 0.8394(2) 0.0291(9) Uani 1 1 d . . .
H31 H 0.2989 0.5224 0.8555 0.035 Uiso 1 1 calc R . .
C32 C 0.1975(5) 0.3997(4) 0.8730(2) 0.0380(11) Uani 1 1 d . . .
H32 H 0.2332 0.3692 0.9118 0.046 Uiso 1 1 calc R . .
C33 C 0.1073(4) 0.3535(4) 0.8493(3) 0.0405(12) Uani 1 1 d . . .
H33 H 0.0822 0.2916 0.8719 0.049 Uiso 1 1 calc R . .
C34 C 0.0534(4) 0.3988(4) 0.7918(3) 0.0400(12) Uani 1 1 d . . .
H34 H -0.0079 0.3672 0.7757 0.048 Uiso 1 1 calc R . .
C35 C 0.0908(4) 0.4914(4) 0.7580(2) 0.0311(9) Uani 1 1 d . . .
H35 H 0.0544 0.5215 0.7193 0.037 Uiso 1 1 calc R . .
C36 C 0.2664(3) 0.6060(3) 0.65252(19) 0.0233(8) Uani 1 1 d . . .
C37 C 0.2141(4) 0.6458(4) 0.5931(2) 0.0320(9) Uani 1 1 d . . .
H37 H 0.1511 0.7038 0.5942 0.038 Uiso 1 1 calc R . .
C38 C 0.2549(5) 0.5998(5) 0.5324(2) 0.0438(12) Uani 1 1 d . . .
H38 H 0.2196 0.6276 0.4929 0.053 Uiso 1 1 calc R . .
C39 C 0.3465(5) 0.5139(5) 0.5301(2) 0.0449(13) Uani 1 1 d . . .
H39 H 0.3738 0.4837 0.4891 0.054 Uiso 1 1 calc R . .
C40 C 0.3987(4) 0.4716(5) 0.5889(3) 0.0420(12) Uani 1 1 d . . .
H40 H 0.4603 0.4122 0.5876 0.050 Uiso 1 1 calc R . .
C41 C 0.3590(4) 0.5181(4) 0.6497(2) 0.0296(9) Uani 1 1 d . . .
H41 H 0.3947 0.4901 0.6891 0.036 Uiso 1 1 calc R . .
C42 C 0.1900(10) 0.8421(9) 0.1364(6) 0.107(4) Uani 1 1 d . . .
C43 C 0.3106(10) 0.8252(11) 0.1198(5) 0.132(5) Uani 1 1 d . . .
H43A H 0.3532 0.8141 0.1603 0.198 Uiso 1 1 calc R . .
H43B H 0.3316 0.8895 0.0946 0.198 Uiso 1 1 calc R . .
H43C H 0.3299 0.7603 0.0932 0.198 Uiso 1 1 calc R . .
C44 C 0.086(2) 0.2428(13) 0.5757(9) 0.208(10) Uani 1 1 d . . .
C45 C 0.1088(14) 0.3393(14) 0.5948(6) 0.159(6) Uani 1 1 d . . .
H45A H 0.0629 0.3990 0.5702 0.238 Uiso 1 1 calc R . .
H45B H 0.1910 0.3435 0.5861 0.238 Uiso 1 1 calc R . .
H45C H 0.0894 0.3458 0.6421 0.238 Uiso 1 1 calc R . .
B2 B 0.5387(3) 0.6586(3) 0.7518(2) 0.0170(8) Uani 1 1 d . . .
B3 B 0.6643(4) 0.7432(4) 0.7544(2) 0.0241(9) Uani 1 1 d . . .
B4 B 0.7711(4) 0.6555(4) 0.8070(2) 0.0268(10) Uani 1 1 d . . .
B5 B 0.7088(4) 0.5225(4) 0.8380(2) 0.0278(10) Uani 1 1 d . . .
B6 B 0.5638(4) 0.5257(4) 0.8047(2) 0.0204(8) Uani 1 1 d . . .
B7 B 0.4819(3) 0.6471(4) 0.8334(2) 0.0177(8) Uani 1 1 d . . .
B8 B 0.5367(4) 0.7687(4) 0.8055(2) 0.0201(8) Uani 1 1 d . . .
B9 B 0.6736(4) 0.7712(4) 0.8410(2) 0.0277(10) Uani 1 1 d . . .
B10 B 0.7030(4) 0.6393(5) 0.8890(2) 0.0298(10) Uani 1 1 d . . .
B11 B 0.5770(4) 0.5669(4) 0.8883(2) 0.0232(9) Uani 1 1 d . . .
B12 B 0.5590(4) 0.7153(4) 0.8897(2) 0.0246(9) Uani 1 1 d . . .
Fe Fe 0.35714(4) 0.75912(4) 0.76955(2) 0.01466(11) Uani 1 1 d . . .
I1 I 0.84620(3) 0.62114(3) 0.608138(14) 0.04097(9) Uani 1 1 d . . .
I2 I 0.73735(4) 0.34076(3) 0.67419(2) 0.05874(13) Uani 1 1 d . . .
N1 N 0.0902(10) 0.8468(7) 0.1565(7) 0.162(5) Uani 1 1 d . . .
N2 N 0.0720(17) 0.1550(8) 0.5598(8) 0.243(10) Uani 1 1 d . . .
P1 P 0.31655(9) 0.88683(8) 0.68651(5) 0.01930(19) Uani 1 1 d . . .
P2 P 0.22053(8) 0.85097(8) 0.83763(5) 0.01773(18) Uani 1 1 d . . .
P3 P 0.22329(8) 0.66363(8) 0.73473(5) 0.01674(18) Uani 1 1 d . . .
Sn Sn 0.71449(2) 0.55447(2) 0.720588(13) 0.02301(7) Uani 1 1 d . . .
H2 H 0.459(5) 0.681(4) 0.714(3) 0.043(14) Uiso 1 1 d . . .
H3 H 0.679(4) 0.800(4) 0.710(2) 0.020(11) Uiso 1 1 d . . .
H4 H 0.871(4) 0.657(4) 0.804(2) 0.027(12) Uiso 1 1 d . . .
H5 H 0.769(5) 0.440(4) 0.852(3) 0.041(14) Uiso 1 1 d . . .
H6 H 0.524(4) 0.463(4) 0.795(2) 0.030(12) Uiso 1 1 d . . .
H7 H 0.371(4) 0.663(3) 0.834(2) 0.018(10) Uiso 1 1 d . . .
H8 H 0.456(4) 0.841(4) 0.786(3) 0.034(13) Uiso 1 1 d . . .
H9 H 0.705(4) 0.848(4) 0.854(3) 0.034(13) Uiso 1 1 d . . .
H10 H 0.756(4) 0.632(4) 0.931(3) 0.033(13) Uiso 1 1 d . . .
H11 H 0.545(4) 0.520(3) 0.928(2) 0.016(10) Uiso 1 1 d . . .
H12 H 0.512(4) 0.768(4) 0.930(2) 0.031(12) Uiso 1 1 d . . .

loop_
_atom_site_aniso_label
_atom_site_aniso_U_11
_atom_site_aniso_U_22
_atom_site_aniso_U_33
_atom_site_aniso_U_23
_atom_site_aniso_U_13
_atom_site_aniso_U_12
C1 0.028(2) 0.030(2) 0.0189(18) 0.0040(16) -0.0049(16) -0.0067(16)
C2 0.0251(19) 0.029(2) 0.0183(18) -0.0017(16) -0.0007(15) 0.0011(15)
C3 0.0171(17) 0.032(2) 0.0190(18) -0.0012(16) -0.0024(14) -0.0060(15)
C4 0.0202(18) 0.030(2) 0.0201(19) 0.0008(16) -0.0027(15) -0.0023(15)
C5 0.024(2) 0.042(3) 0.041(3) 0.000(2) -0.0103(19) 0.0007(18)
C6 0.035(2) 0.029(2) 0.0135(17) -0.0009(15) -0.0002(16) -0.0114(16)
C7 0.051(3) 0.041(3) 0.0153(19) 0.0012(18) 0.0066(19) 0.001(2)
C8 0.067(4) 0.046(3) 0.020(2) 0.000(2) 0.012(2) 0.006(3)
C9 0.076(4) 0.059(3) 0.015(2) 0.001(2) 0.010(2) -0.006(3)
C10 0.070(4) 0.078(4) 0.021(2) 0.019(3) -0.001(2) -0.004(3)
C11 0.048(3) 0.057(3) 0.026(2) 0.013(2) 0.005(2) 0.003(2)
C12 0.036(2) 0.0186(17) 0.0186(18) -0.0008(15) 0.0043(16) -0.0064(15)
C13 0.035(2) 0.0235(19) 0.026(2) 0.0007(16) -0.0012(17) -0.0090(16)
C14 0.035(2) 0.033(2) 0.040(3) 0.000(2) -0.004(2) -0.0134(18)
C15 0.060(3) 0.029(2) 0.044(3) -0.009(2) 0.002(2) -0.023(2)
C16 0.054(3) 0.025(2) 0.060(3) -0.014(2) 0.009(3) -0.009(2)
C17 0.038(2) 0.027(2) 0.044(3) -0.006(2) 0.004(2) -0.0063(18)
C18 0.033(2) 0.0228(19) 0.0210(19) -0.0050(15) -0.0032(16) -0.0041(16)
C19 0.050(3) 0.065(4) 0.064(4) -0.048(3) 0.019(3) -0.029(3)
C20 0.064(4) 0.070(4) 0.084(5) -0.052(4) 0.015(4) -0.038(3)
C21 0.071(4) 0.040(3) 0.035(3) -0.022(2) -0.006(3) -0.012(3)
C22 0.085(5) 0.093(5) 0.095(6) -0.078(5) 0.036(5) -0.027(4)
C23 0.051(4) 0.098(5) 0.108(6) -0.083(5) 0.033(4) -0.031(4)
C24 0.0197(17) 0.0231(18) 0.0146(17) -0.0037(14) 0.0034(14) -0.0021(14)
C25 0.0199(18) 0.039(2) 0.0160(18) -0.0006(16) 0.0028(15) -0.0051(16)
C26 0.031(2) 0.040(2) 0.0197(19) 0.0057(18) 0.0033(17) 0.0029(18)
C27 0.035(2) 0.041(2) 0.026(2) 0.0066(19) 0.0081(18) -0.0081(19)
C28 0.025(2) 0.044(3) 0.038(3) 0.001(2) 0.0070(18) -0.0122(18)
C29 0.0229(19) 0.035(2) 0.0214(19) -0.0026(17) 0.0000(15) -0.0037(16)
C30 0.0195(17) 0.0243(18) 0.0200(18) -0.0040(15) 0.0059(14) -0.0086(14)
C31 0.038(2) 0.030(2) 0.022(2) -0.0007(17) 0.0002(17) -0.0142(18)
C32 0.056(3) 0.033(2) 0.026(2) 0.0036(19) 0.004(2) -0.015(2)
C33 0.049(3) 0.030(2) 0.045(3) -0.001(2) 0.022(2) -0.021(2)
C34 0.028(2) 0.036(2) 0.059(3) -0.003(2) 0.008(2) -0.0194(19)
C35 0.024(2) 0.032(2) 0.041(3) -0.0004(19) -0.0062(18) -0.0119(17)
C36 0.0235(18) 0.033(2) 0.0179(18) -0.0096(16) 0.0018(15) -0.0161(16)
C37 0.038(2) 0.044(3) 0.0160(19) -0.0049(18) -0.0028(17) -0.0117(19)
C38 0.057(3) 0.059(3) 0.020(2) -0.009(2) -0.004(2) -0.020(3)
C39 0.047(3) 0.069(4) 0.024(2) -0.024(2) 0.010(2) -0.023(3)
C40 0.036(2) 0.055(3) 0.038(3) -0.027(2) 0.008(2) -0.011(2)
C41 0.026(2) 0.040(2) 0.026(2) -0.0136(18) 0.0007(17) -0.0106(17)
C42 0.082(6) 0.116(8) 0.127(9) -0.059(7) -0.034(6) 0.003(6)
C43 0.141(10) 0.197(13) 0.083(7) -0.042(8) -0.018(7) -0.088(9)
C44 0.39(3) 0.087(9) 0.132(13) 0.037(9) 0.018(15) -0.023(14)
C45 0.203(15) 0.203(16) 0.091(8) -0.010(10) 0.021(9) -0.109(13)
B2 0.0146(17) 0.024(2) 0.0141(18) -0.0046(16) -0.0008(15) -0.0082(15)
B3 0.022(2) 0.032(2) 0.021(2) -0.0060(18) 0.0037(17) -0.0126(17)
B4 0.018(2) 0.045(3) 0.020(2) -0.008(2) 0.0003(17) -0.0101(19)
B5 0.018(2) 0.042(3) 0.022(2) 0.000(2) 0.0012(17) 0.0000(18)
B6 0.0190(19) 0.025(2) 0.018(2) -0.0001(17) 0.0008(16) -0.0058(16)
B7 0.0166(18) 0.025(2) 0.0131(18) -0.0021(16) -0.0009(15) -0.0074(15)
B8 0.0192(19) 0.028(2) 0.0157(19) -0.0038(17) -0.0009(15) -0.0103(16)
B9 0.020(2) 0.043(3) 0.023(2) -0.010(2) -0.0010(17) -0.0124(19)
B10 0.020(2) 0.049(3) 0.021(2) -0.007(2) -0.0015(18) -0.005(2)
B11 0.0168(19) 0.039(2) 0.0134(19) 0.0005(18) -0.0035(15) -0.0031(17)
B12 0.021(2) 0.039(2) 0.016(2) -0.0044(18) -0.0024(16) -0.0075(18)
Fe 0.0154(2) 0.0193(2) 0.0105(2) -0.00212(19) -0.00063(18) -0.00617(18)
I1 0.03933(17) 0.0681(2) 0.01924(14) -0.00487(14) 0.00764(12) -0.02256(15)
I2 0.0795(3) 0.0452(2) 0.0534(2) -0.02337(17) 0.0329(2) -0.02148(18)
N1 0.117(8) 0.078(5) 0.296(16) -0.071(8) -0.035(9) -0.007(5)
N2 0.41(2) 0.060(6) 0.225(15) -0.004(8) 0.173(16) -0.010(9)
P1 0.0243(5) 0.0218(5) 0.0130(4) 0.0001(4) -0.0011(4) -0.0075(4)
P2 0.0190(4) 0.0213(4) 0.0135(4) -0.0036(4) -0.0007(3) -0.0039(3)
P3 0.0162(4) 0.0226(4) 0.0130(4) -0.0037(3) -0.0002(3) -0.0074(3)
Sn 0.01839(13) 0.03439(15) 0.01677(13) -0.00461(11) 0.00319(10) -0.00586(10)

loop_
_atom_type_symbol
_atom_type_description
_atom_type_scat_dispersion_real
_atom_type_scat_dispersion_imag
_atom_type_scat_source
C C 0.0033 0.0016 'International Tables Vol C Tables 4.2.6.8 and 6.1.1.4'
H H 0.0000 0.0000 'International Tables Vol C Tables 4.2.6.8 and 6.1.1.4'
B B 0.0013 0.0007 'International Tables Vol C Tables 4.2.6.8 and 6.1.1.4'
Fe Fe 0.3463 0.8444 'International Tables Vol C Tables 4.2.6.8 and 6.1.1.4'
I I -0.4742 1.8119 'International Tables Vol C Tables 4.2.6.8 and 6.1.1.4'
N N 0.0061 0.0033 'International Tables Vol C Tables 4.2.6.8 and 6.1.1.4'
P P 0.1023 0.0942 'International Tables Vol C Tables 4.2.6.8 and 6.1.1.4'
Sn Sn -0.6537 1.4246 'International Tables Vol C Tables 4.2.6.8 and 6.1.1.4'

loop_
_geom_angle_atom_site_label_1
_geom_angle_atom_site_label_2
_geom_angle_atom_site_label_3
_geom_angle
_geom_angle_site_symmetry_1
_geom_angle_site_symmetry_3
_geom_angle_publ_flag
C4 C1 P1 117.5(3) . . ?
C4 C1 H1A 107.9 . . ?
P1 C1 H1A 107.9 . . ?
C4 C1 H1B 107.9 . . ?
P1 C1 H1B 107.9 . . ?
H1A C1 H1B 107.2 . . ?
C4 C2 P2 116.6(3) . . ?
C4 C2 H2A 108.1 . . ?
P2 C2 H2A 108.1 . . ?
C4 C2 H2B 108.1 . . ?
P2 C2 H2B 108.1 . . ?
H2A C2 H2B 107.3 . . ?
C4 C3 P3 117.6(3) . . ?
C4 C3 H3A 107.9 . . ?
P3 C3 H3A 107.9 . . ?
C4 C3 H3B 107.9 . . ?
P3 C3 H3B 107.9 . . ?
H3A C3 H3B 107.2 . . ?
C2 C4 C1 111.1(3) . . ?
C2 C4 C5 107.2(3) . . ?
C1 C4 C5 107.9(3) . . ?
C2 C4 C3 112.4(3) . . ?
C1 C4 C3 111.0(3) . . ?
C5 C4 C3 106.8(3) . . ?
C4 C5 H5A 109.5 . . ?
C4 C5 H5B 109.5 . . ?
H5A C5 H5B 109.5 . . ?
C4 C5 H5C 109.5 . . ?
H5A C5 H5C 109.5 . . ?
H5B C5 H5C 109.5 . . ?
C7 C6 C11 118.0(4) . . ?
C7 C6 P1 123.0(3) . . ?
C11 C6 P1 118.9(3) . . ?
C6 C7 C8 121.0(4) . . ?
C6 C7 H7A 119.5 . . ?
C8 C7 H7A 119.5 . . ?
C9 C8 C7 120.4(5) . . ?
C9 C8 H8A 119.8 . . ?
C7 C8 H8A 119.8 . . ?
C10 C9 C8 119.3(5) . . ?
C10 C9 H9A 120.3 . . ?
C8 C9 H9A 120.3 . . ?
C9 C10 C11 120.7(5) . . ?
C9 C10 H10A 119.7 . . ?
C11 C10 H10A 119.7 . . ?
C6 C11 C10 120.5(5) . . ?
C6 C11 H11A 119.8 . . ?
C10 C11 H11A 119.8 . . ?
C17 C12 C13 118.7(4) . . ?
C17 C12 P1 124.8(3) . . ?
C13 C12 P1 116.5(3) . . ?
C14 C13 C12 120.6(4) . . ?
C14 C13 H13 119.7 . . ?
C12 C13 H13 119.7 . . ?
C13 C14 C15 120.2(4) . . ?
C13 C14 H14 119.9 . . ?
C15 C14 H14 119.9 . . ?
C16 C15 C14 119.6(4) . . ?
C16 C15 H15 120.2 . . ?
C14 C15 H15 120.2 . . ?
C15 C16 C17 120.7(5) . . ?
C15 C16 H16 119.6 . . ?
C17 C16 H16 119.6 . . ?
C12 C17 C16 120.1(5) . . ?
C12 C17 H17 119.9 . . ?
C16 C17 H17 119.9 . . ?
C19 C18 C23 116.8(5) . . ?
C19 C18 P2 125.6(3) . . ?
C23 C18 P2 117.6(4) . . ?
C18 C19 C20 121.6(5) . . ?
C18 C19 H19 119.2 . . ?
C20 C19 H19 119.2 . . ?
C21 C20 C19 121.8(6) . . ?
C21 C20 H20 119.1 . . ?
C19 C20 H20 119.1 . . ?
C20 C21 C22 117.6(5) . . ?
C20 C21 H21 121.2 . . ?
C22 C21 H21 121.2 . . ?
C21 C22 C23 121.6(6) . . ?
C21 C22 H22 119.2 . . ?
C23 C22 H22 119.2 . . ?
C18 C23 C22 120.6(6) . . ?
C18 C23 H23 119.7 . . ?
C22 C23 H23 119.7 . . ?
C25 C24 C29 118.2(3) . . ?
C25 C24 P2 116.6(3) . . ?
C29 C24 P2 125.2(3) . . ?
C26 C25 C24 121.2(4) . . ?
C26 C25 H25 119.4 . . ?
C24 C25 H25 119.4 . . ?
C25 C26 C27 119.9(4) . . ?
C25 C26 H26 120.0 . . ?
C27 C26 H26 120.0 . . ?
C28 C27 C26 119.7(4) . . ?
C28 C27 H27 120.1 . . ?
C26 C27 H27 120.1 . . ?
C27 C28 C29 120.7(4) . . ?
C27 C28 H28 119.6 . . ?
C29 C28 H28 119.6 . . ?
C28 C29 C24 120.1(4) . . ?
C28 C29 H29 119.9 . . ?
C24 C29 H29 119.9 . . ?
C31 C30 C35 118.6(4) . . ?
C31 C30 P3 124.5(3) . . ?
C35 C30 P3 116.9(3) . . ?
C30 C31 C32 120.3(4) . . ?
C30 C31 H31 119.8 . . ?
C32 C31 H31 119.8 . . ?
C33 C32 C31 120.5(5) . . ?
C33 C32 H32 119.7 . . ?
C31 C32 H32 119.7 . . ?
C32 C33 C34 120.1(4) . . ?
C32 C33 H33 120.0 . . ?
C34 C33 H33 120.0 . . ?
C33 C34 C35 120.1(4) . . ?
C33 C34 H34 120.0 . . ?
C35 C34 H34 120.0 . . ?
C34 C35 C30 120.4(4) . . ?
C34 C35 H35 119.8 . . ?
C30 C35 H35 119.8 . . ?
C41 C36 C37 118.5(4) . . ?
C41 C36 P3 117.2(3) . . ?
C37 C36 P3 124.3(3) . . ?
C38 C37 C36 120.6(5) . . ?
C38 C37 H37 119.7 . . ?
C36 C37 H37 119.7 . . ?
C39 C38 C37 120.5(5) . . ?
C39 C38 H38 119.8 . . ?
C37 C38 H38 119.8 . . ?
C38 C39 C40 119.9(4) . . ?
C38 C39 H39 120.1 . . ?
C40 C39 H39 120.1 . . ?
C41 C40 C39 119.8(5) . . ?
C41 C40 H40 120.1 . . ?
C39 C40 H40 120.1 . . ?
C40 C41 C36 120.7(4) . . ?
C40 C41 H41 119.7 . . ?
C36 C41 H41 119.7 . . ?
N1 C42 C43 172.1(15) . . ?
C42 C43 H43A 109.5 . . ?
C42 C43 H43B 109.5 . . ?
H43A C43 H43B 109.5 . . ?
C42 C43 H43C 109.5 . . ?
H43A C43 H43C 109.5 . . ?
H43B C43 H43C 109.5 . . ?
N2 C44 C45 176(3) . . ?
C44 C45 H45A 109.5 . . ?
C44 C45 H45B 109.5 . . ?
H45A C45 H45B 109.5 . . ?
C44 C45 H45C 109.5 . . ?
H45A C45 H45C 109.5 . . ?
H45B C45 H45C 109.5 . . ?
B7 B2 B8 60.2(2) . . ?
B7 B2 B6 57.2(2) . . ?
B8 B2 B6 107.0(3) . . ?
B7 B2 B3 106.4(3) . . ?
B8 B2 B3 56.8(2) . . ?
B6 B2 B3 112.2(3) . . ?
B7 B2 Fe 66.09(19) . . ?
B8 B2 Fe 66.43(19) . . ?
B6 B2 Fe 113.7(2) . . ?
B3 B2 Fe 114.2(2) . . ?
B7 B2 Sn 119.9(3) . . ?
B8 B2 Sn 119.5(2) . . ?
B6 B2 Sn 69.44(18) . . ?
B3 B2 Sn 68.97(19) . . ?
Fe B2 Sn 172.8(2) . . ?
B7 B2 H2 109(3) . . ?
B8 B2 H2 109(3) . . ?
B6 B2 H2 123(3) . . ?
B3 B2 H2 124(3) . . ?
Fe B2 H2 50(3) . . ?
Sn B2 H2 122(3) . . ?
B8 B3 B9 60.1(2) . . ?
B8 B3 B4 104.9(3) . . ?
B9 B3 B4 59.3(3) . . ?
B8 B3 B2 57.3(2) . . ?
B9 B3 B2 105.6(3) . . ?
B4 B3 B2 103.9(3) . . ?
B8 B3 Sn 114.9(3) . . ?
B9 B3 Sn 118.5(3) . . ?
B4 B3 Sn 65.6(2) . . ?
B2 B3 Sn 63.28(18) . . ?
B8 B3 H3 120(2) . . ?
B9 B3 H3 127(2) . . ?
B4 B3 H3 130(2) . . ?
B2 B3 H3 118(2) . . ?
Sn B3 H3 109(2) . . ?
B10 B4 B9 61.0(3) . . ?
B10 B4 B3 108.1(3) . . ?
B9 B4 B3 59.0(3) . . ?
B10 B4 B5 57.0(3) . . ?
B9 B4 B5 106.7(3) . . ?
B3 B4 B5 109.5(3) . . ?
B10 B4 Sn 118.1(3) . . ?
B9 B4 Sn 121.0(3) . . ?
B3 B4 Sn 68.7(2) . . ?
B5 B4 Sn 66.2(2) . . ?
B10 B4 H4 117(2) . . ?
B9 B4 H4 120(2) . . ?
B3 B4 H4 125(2) . . ?
B5 B4 H4 121(2) . . ?
Sn B4 H4 111(2) . . ?
B10 B5 B11 60.7(3) . . ?
B10 B5 B6 108.0(3) . . ?
B11 B5 B6 59.0(2) . . ?
B10 B5 B4 57.7(3) . . ?
B11 B5 B4 106.7(3) . . ?
B6 B5 B4 109.1(3) . . ?
B10 B5 Sn 118.0(3) . . ?
B11 B5 Sn 120.7(3) . . ?
B6 B5 Sn 68.7(2) . . ?
B4 B5 Sn 65.5(2) . . ?
B10 B5 H5 119(3) . . ?
B11 B5 H5 120(3) . . ?
B6 B5 H5 123(3) . . ?
B4 B5 H5 122(3) . . ?
Sn B5 H5 110(3) . . ?
B7 B6 B11 59.6(2) . . ?
B7 B6 B5 104.9(3) . . ?
B11 B6 B5 59.8(2) . . ?
B7 B6 B2 57.1(2) . . ?
B11 B6 B2 105.8(3) . . ?
B5 B6 B2 105.1(3) . . ?
B7 B6 Sn 114.5(2) . . ?
B11 B6 Sn 119.2(3) . . ?
B5 B6 Sn 66.13(19) . . ?
B2 B6 Sn 63.45(17) . . ?
B7 B6 H6 120(3) . . ?
B11 B6 H6 122(3) . . ?
B5 B6 H6 128(3) . . ?
B2 B6 H6 120(3) . . ?
Sn B6 H6 112(3) . . ?
B2 B7 B6 65.8(2) . . ?
B2 B7 B8 60.6(2) . . ?
B6 B7 B8 114.3(3) . . ?
B2 B7 B11 114.4(3) . . ?
B6 B7 B11 61.8(3) . . ?
B8 B7 B11 110.9(3) . . ?
B2 B7 B12 111.6(3) . . ?
B6 B7 B12 112.5(3) . . ?
B8 B7 B12 61.0(2) . . ?
B11 B7 B12 60.7(3) . . ?
B2 B7 Fe 68.85(19) . . ?
B6 B7 Fe 122.7(3) . . ?
B8 B7 Fe 67.6(2) . . ?
B11 B7 Fe 175.5(3) . . ?
B12 B7 Fe 115.6(3) . . ?
B2 B7 H7 109(2) . . ?
B6 B7 H7 122(2) . . ?
B8 B7 H7 110.1(19) . . ?
B11 B7 H7 130.4(19) . . ?
B12 B7 H7 122(2) . . ?
Fe B7 H7 48.4(19) . . ?
B3 B8 B7 113.1(3) . . ?
B3 B8 B2 65.9(3) . . ?
B7 B8 B2 59.3(2) . . ?
B3 B8 B9 61.3(3) . . ?
B7 B8 B9 109.5(3) . . ?
B2 B8 B9 113.2(3) . . ?
B3 B8 B12 111.9(3) . . ?
B7 B8 B12 60.4(2) . . ?
B2 B8 B12 110.1(3) . . ?
B9 B8 B12 60.5(3) . . ?
B3 B8 Fe 122.9(3) . . ?
B7 B8 Fe 66.56(19) . . ?
B2 B8 Fe 68.07(19) . . ?
B9 B8 Fe 174.8(3) . . ?
B12 B8 Fe 114.3(2) . . ?
B3 B8 H8 118(2) . . ?
B7 B8 H8 110(2) . . ?
B2 B8 H8 104(2) . . ?
B9 B8 H8 135(2) . . ?
B12 B8 H8 127(2) . . ?
Fe B8 H8 47(2) . . ?
B8 B9 B3 58.5(2) . . ?
B8 B9 B12 60.3(2) . . ?
B3 B9 B12 109.4(3) . . ?
B8 B9 B4 105.6(3) . . ?
B3 B9 B4 61.8(3) . . ?
B12 B9 B4 107.4(3) . . ?
B8 B9 B10 104.9(3) . . ?
B3 B9 B10 109.0(3) . . ?
B12 B9 B10 58.8(3) . . ?
B4 B9 B10 59.3(3) . . ?
B8 B9 H9 124(3) . . ?
B3 B9 H9 119(3) . . ?
B12 B9 H9 122(3) . . ?
B4 B9 H9 122(3) . . ?
B10 B9 H9 124(3) . . ?
B12 B10 B5 108.9(3) . . ?
B12 B10 B4 108.5(3) . . ?
B5 B10 B4 65.3(3) . . ?
B12 B10 B11 59.6(3) . . ?
B5 B10 B11 60.3(3) . . ?
B4 B10 B11 112.4(3) . . ?
B12 B10 B9 59.8(3) . . ?
B5 B10 B9 112.2(3) . . ?
B4 B10 B9 59.7(3) . . ?
B11 B10 B9 109.2(3) . . ?
B12 B10 H10 123(3) . . ?
B5 B10 H10 119(3) . . ?
B4 B10 H10 119(3) . . ?
B11 B10 H10 121(3) . . ?
B9 B10 H10 121(3) . . ?
B7 B11 B12 60.5(2) . . ?
B7 B11 B6 58.6(2) . . ?
B12 B11 B6 109.7(3) . . ?
B7 B11 B5 105.3(3) . . ?
B12 B11 B5 107.4(3) . . ?
B6 B11 B5 61.2(3) . . ?
B7 B11 B10 105.1(3) . . ?
B12 B11 B10 59.2(3) . . ?
B6 B11 B10 108.4(3) . . ?
B5 B11 B10 59.0(3) . . ?
B7 B11 H11 121(2) . . ?
B12 B11 H11 121(2) . . ?
B6 B11 H11 119(2) . . ?
B5 B11 H11 124(2) . . ?
B10 B11 H11 126(2) . . ?
B10 B12 B7 105.3(3) . . ?
B10 B12 B11 61.2(3) . . ?
B7 B12 B11 58.8(2) . . ?
B10 B12 B8 106.2(3) . . ?
B7 B12 B8 58.6(2) . . ?
B11 B12 B8 107.4(3) . . ?
B10 B12 B9 61.4(3) . . ?
B7 B12 B9 107.0(3) . . ?
B11 B12 B9 111.8(3) . . ?
B8 B12 B9 59.3(2) . . ?
B10 B12 H12 128(3) . . ?
B7 B12 H12 122(3) . . ?
B11 B12 H12 126(2) . . ?
B8 B12 H12 116(2) . . ?
B9 B12 H12 117(3) . . ?
P3 Fe P2 89.56(4) . . ?
P3 Fe P1 89.93(4) . . ?
P2 Fe P1 91.31(4) . . ?
P3 Fe B7 109.54(11) . . ?
P2 Fe B7 107.66(11) . . ?
P1 Fe B7 152.42(11) . . ?
P3 Fe B8 151.69(12) . . ?
P2 Fe B8 109.75(12) . . ?
P1 Fe B8 109.44(11) . . ?
B7 Fe B8 45.80(15) . . ?
P3 Fe B2 108.92(11) . . ?
P2 Fe B2 150.45(11) . . ?
P1 Fe B2 110.96(11) . . ?
B7 Fe B2 45.06(14) . . ?
B8 Fe B2 45.50(15) . . ?
P3 Fe H2 86.7(18) . . ?
P2 Fe H2 176.2(18) . . ?
P1 Fe H2 88.9(17) . . ?
B7 Fe H2 73.4(17) . . ?
B8 Fe H2 73.7(18) . . ?
B2 Fe H2 31.9(17) . . ?
P3 Fe H7 85.4(15) . . ?
P2 Fe H7 84.3(14) . . ?
P1 Fe H7 173.6(14) . . ?
B7 Fe H7 34.0(14) . . ?
B8 Fe H7 76.5(14) . . ?
B2 Fe H7 74.8(14) . . ?
H2 Fe H7 95(2) . . ?
P3 Fe H8 172.4(17) . . ?
P2 Fe H8 92.3(17) . . ?
P1 Fe H8 82.7(17) . . ?
B7 Fe H8 76.9(16) . . ?
B8 Fe H8 32.9(16) . . ?
B2 Fe H8 72.5(16) . . ?
H2 Fe H8 92(2) . . ?
H7 Fe H8 102(2) . . ?
C12 P1 C1 107.00(19) . . ?
C12 P1 C6 100.47(18) . . ?
C1 P1 C6 102.35(19) . . ?
C12 P1 Fe 111.27(13) . . ?
C1 P1 Fe 113.30(13) . . ?
C6 P1 Fe 120.93(14) . . ?
C24 P2 C18 99.82(18) . . ?
C24 P2 C2 106.05(18) . . ?
C18 P2 C2 102.25(19) . . ?
C24 P2 Fe 111.81(12) . . ?
C18 P2 Fe 121.61(14) . . ?
C2 P2 Fe 113.46(13) . . ?
C36 P3 C30 100.83(18) . . ?
C36 P3 C3 106.46(19) . . ?
C30 P3 C3 101.13(17) . . ?
C36 P3 Fe 111.64(12) . . ?
C30 P3 Fe 122.00(13) . . ?
C3 P3 Fe 113.06(13) . . ?
B2 Sn B4 78.98(15) . . ?
B2 Sn B5 78.51(15) . . ?
B4 Sn B5 48.33(18) . . ?
B2 Sn B3 47.75(15) . . ?
B4 Sn B3 45.73(17) . . ?
B5 Sn B3 80.63(17) . . ?
B2 Sn B6 47.11(14) . . ?
B4 Sn B6 80.26(15) . . ?
B5 Sn B6 45.18(15) . . ?
B3 Sn B6 81.70(15) . . ?
B2 Sn I2 124.25(10) . . ?
B4 Sn I2 141.89(13) . . ?
B5 Sn I2 102.59(13) . . ?
B3 Sn I2 171.02(11) . . ?
B6 Sn I2 94.58(11) . . ?
B2 Sn I1 120.17(10) . . ?
B4 Sn I1 103.60(11) . . ?
B5 Sn I1 145.55(12) . . ?
B3 Sn I1 91.60(10) . . ?
B6 Sn I1 166.32(10) . . ?
I2 Sn I1 90.269(14) . . ?

loop_
_geom_bond_atom_site_label_1
_geom_bond_atom_site_label_2
_geom_bond_distance
_geom_bond_site_symmetry_2
_geom_bond_publ_flag
C1 C4 1.543(5) . ?
C1 P1 1.836(4) . ?
C1 H1A 0.9700 . ?
C1 H1B 0.9700 . ?
C2 C4 1.532(6) . ?
C2 P2 1.839(4) . ?
C2 H2A 0.9700 . ?
C2 H2B 0.9700 . ?
C3 C4 1.548(6) . ?
C3 P3 1.841(4) . ?
C3 H3A 0.9700 . ?
C3 H3B 0.9700 . ?
C4 C5 1.546(5) . ?
C5 H5A 0.9600 . ?
C5 H5B 0.9600 . ?
C5 H5C 0.9600 . ?
C6 C7 1.380(6) . ?
C6 C11 1.389(6) . ?
C6 P1 1.837(4) . ?
C7 C8 1.386(6) . ?
C7 H7A 0.9300 . ?
C8 C9 1.374(7) . ?
C8 H8A 0.9300 . ?
C9 C10 1.364(8) . ?
C9 H9A 0.9300 . ?
C10 C11 1.392(7) . ?
C10 H10A 0.9300 . ?
C11 H11A 0.9300 . ?
C12 C17 1.387(6) . ?
C12 C13 1.395(6) . ?
C12 P1 1.834(4) . ?
C13 C14 1.382(6) . ?
C13 H13 0.9300 . ?
C14 C15 1.385(7) . ?
C14 H14 0.9300 . ?
C15 C16 1.367(8) . ?
C15 H15 0.9300 . ?
C16 C17 1.395(7) . ?
C16 H16 0.9300 . ?
C17 H17 0.9300 . ?
C18 C19 1.356(7) . ?
C18 C23 1.376(7) . ?
C18 P2 1.830(4) . ?
C19 C20 1.390(7) . ?
C19 H19 0.9300 . ?
C20 C21 1.330(8) . ?
C20 H20 0.9300 . ?
C21 C22 1.362(9) . ?
C21 H21 0.9300 . ?
C22 C23 1.386(9) . ?
C22 H22 0.9300 . ?
C23 H23 0.9300 . ?
C24 C25 1.398(5) . ?
C24 C29 1.399(5) . ?
C24 P2 1.828(4) . ?
C25 C26 1.375(6) . ?
C25 H25 0.9300 . ?
C26 C27 1.386(6) . ?
C26 H26 0.9300 . ?
C27 C28 1.377(7) . ?
C27 H27 0.9300 . ?
C28 C29 1.385(6) . ?
C28 H28 0.9300 . ?
C29 H29 0.9300 . ?
C30 C31 1.389(6) . ?
C30 C35 1.401(6) . ?
C30 P3 1.835(4) . ?
C31 C32 1.396(6) . ?
C31 H31 0.9300 . ?
C32 C33 1.366(7) . ?
C32 H32 0.9300 . ?
C33 C34 1.383(8) . ?
C33 H33 0.9300 . ?
C34 C35 1.391(6) . ?
C34 H34 0.9300 . ?
C35 H35 0.9300 . ?
C36 C41 1.389(6) . ?
C36 C37 1.389(6) . ?
C36 P3 1.826(4) . ?
C37 C38 1.385(6) . ?
C37 H37 0.9300 . ?
C38 C39 1.365(8) . ?
C38 H38 0.9300 . ?
C39 C40 1.388(8) . ?
C39 H39 0.9300 . ?
C40 C41 1.387(6) . ?
C40 H40 0.9300 . ?
C41 H41 0.9300 . ?
C42 N1 1.189(14) . ?
C42 C43 1.394(14) . ?
C43 H43A 0.9600 . ?
C43 H43B 0.9600 . ?
C43 H43C 0.9600 . ?
C44 N2 1.16(2) . ?
C44 C45 1.31(2) . ?
C45 H45A 0.9600 . ?
C45 H45B 0.9600 . ?
C45 H45C 0.9600 . ?
B2 B7 1.725(6) . ?
B2 B8 1.747(6) . ?
B2 B6 1.874(6) . ?
B2 B3 1.896(6) . ?
B2 Fe 2.272(4) . ?
B2 Sn 2.288(4) . ?
B2 H2 1.21(5) . ?
B3 B8 1.737(6) . ?
B3 B9 1.787(7) . ?
B3 B4 1.837(7) . ?
B3 Sn 2.391(5) . ?
B3 H3 1.11(4) . ?
B4 B10 1.786(7) . ?
B4 B9 1.792(7) . ?
B4 B5 1.919(7) . ?
B4 Sn 2.336(5) . ?
B4 H4 1.15(5) . ?
B5 B10 1.772(8) . ?
B5 B11 1.797(6) . ?
B5 B6 1.823(6) . ?
B5 Sn 2.350(5) . ?
B5 H5 1.16(5) . ?
B6 B7 1.727(6) . ?
B6 B11 1.782(6) . ?
B6 Sn 2.394(4) . ?
B6 H6 0.97(5) . ?
B7 B8 1.740(6) . ?
B7 B11 1.745(6) . ?
B7 B12 1.774(6) . ?
B7 Fe 2.227(4) . ?
B7 H7 1.26(4) . ?
B8 B9 1.766(6) . ?
B8 B12 1.784(6) . ?
B8 Fe 2.245(4) . ?
B8 H8 1.24(5) . ?
B9 B12 1.788(6) . ?
B9 B10 1.817(7) . ?
B9 H9 1.10(5) . ?
B10 B12 1.769(7) . ?
B10 B11 1.804(7) . ?
B10 H10 1.05(5) . ?
B11 B12 1.777(7) . ?
B11 H11 1.05(4) . ?
B12 H12 1.11(5) . ?
Fe P3 2.2184(10) . ?
Fe P2 2.2203(11) . ?
Fe P1 2.2271(11) . ?
Fe H2 1.77(5) . ?
Fe H7 1.68(4) . ?
Fe H8 1.67(5) . ?
I1 Sn 2.7883(4) . ?
I2 Sn 2.7599(5) . ?
